data_1504546
loop_
_publ_author_name
'Chen, Guang'
'Wang, Li'
'Thompson, David W.'
'Zhao, Yuming'

_publ_section_title
;
 Highly pi-extended TTF analogues with a conjugated macrocyclic enyne
 core.
;
_journal_issue 4
_journal_name_full 'Organic letters'
_journal_page_first 657
_journal_page_last 660
_journal_paper_doi 10.1021/ol703038m
_journal_volume 10
_journal_year 2008
_chemical_formula_sum 'C97 H109 Cl3 S8'
_chemical_formula_weight 1637.67
_chemical_name_systematic
; 
 ? 
;
_space_group_IT_number 2
_symmetry_cell_setting triclinic
_symmetry_space_group_name_Hall '-P 1'
_symmetry_space_group_name_H-M 'P -1'
_atom_sites_solution_hydrogens geom
_atom_sites_solution_primary direct
_atom_sites_solution_secondary difmap
_audit_creation_method SHELXL-97
_cell_angle_alpha 75.644(9)
_cell_angle_beta 74.358(8)
_cell_angle_gamma 65.770(6)
_cell_formula_units_Z 2
_cell_length_a 14.7182(9)
_cell_length_b 17.4492(10)
_cell_length_c 19.7488(13)
_cell_measurement_reflns_used 15678
_cell_measurement_temperature 153(2)
_cell_measurement_theta_max 30.8
_cell_measurement_theta_min 1.5
_cell_volume 4399.0(5)
_computing_cell_refinement 'CrystalClear (Rigaku/MSC Inc., 2005)'
_computing_data_collection 'CrystalClear (Rigaku/MSC Inc., 2005)'
_computing_data_reduction 'CrystalClear (Rigaku/MSC Inc., 2005)'
_computing_molecular_graphics 'CrystalStructure 3.7.0'
_computing_publication_material 'CrystalStructure 3.7.0'
_computing_structure_refinement 'SHELXL-97 (Sheldrick, 1997)'
_computing_structure_solution 'SHELXS-97 (Sheldrick, 1990)'
_diffrn_ambient_temperature 153(2)
_diffrn_detector_area_resol_mean 14.63
_diffrn_measured_fraction_theta_full 0.990
_diffrn_measured_fraction_theta_max 0.990
_diffrn_measurement_device_type 'Rigaku Saturn'
_diffrn_measurement_method \w
_diffrn_radiation_monochromator graphite
_diffrn_radiation_source 'fine-focus sealed tube'
_diffrn_radiation_type MoK\a
_diffrn_radiation_wavelength 0.71070
_diffrn_reflns_av_R_equivalents 0.0572
_diffrn_reflns_av_sigmaI/netI 0.0916
_diffrn_reflns_limit_h_max 18
_diffrn_reflns_limit_h_min -16
_diffrn_reflns_limit_k_max 21
_diffrn_reflns_limit_k_min -14
_diffrn_reflns_limit_l_max 24
_diffrn_reflns_limit_l_min -24
_diffrn_reflns_number 44070
_diffrn_reflns_theta_full 26.50
_diffrn_reflns_theta_max 26.50
_diffrn_reflns_theta_min 2.05
_exptl_absorpt_coefficient_mu 0.340
_exptl_absorpt_correction_T_max 0.9848
_exptl_absorpt_correction_T_min 0.9314
_exptl_absorpt_correction_type numerical
_exptl_crystal_colour red
_exptl_crystal_density_diffrn 1.236
_exptl_crystal_density_method 'not measured'
_exptl_crystal_description prism
_exptl_crystal_F_000 1740
_exptl_crystal_size_max 0.45
_exptl_crystal_size_mid 0.10
_exptl_crystal_size_min 0.10
_refine_diff_density_max 0.877
_refine_diff_density_min -0.879
_refine_diff_density_rms 0.070
_refine_ls_extinction_method none
_refine_ls_goodness_of_fit_ref 1.151
_refine_ls_hydrogen_treatment constr
_refine_ls_matrix_type full
_refine_ls_number_parameters 974
_refine_ls_number_reflns 18046
_refine_ls_number_restraints 0
_refine_ls_restrained_S_all 1.151
_refine_ls_R_factor_all 0.1345
_refine_ls_R_factor_gt 0.1061
_refine_ls_shift/su_max 0.001
_refine_ls_shift/su_mean 0.000
_refine_ls_structure_factor_coef Fsqd
_refine_ls_weighting_details 'calc w=1/[\s^2^(Fo^2^)+(0.0708P)^2^+6.3569P] where P=(Fo^2^+2Fc^2^)/3'
_refine_ls_weighting_scheme calc
_refine_ls_wR_factor_gt 0.2256
_refine_ls_wR_factor_ref 0.2463
_reflns_number_gt 13823
_reflns_number_total 18046
_reflns_threshold_expression >2sigma(I)
_cod_data_source_file ol703038m-file001.cif
_cod_data_source_block shelxl
_cod_depositor_comments
;
The following automatic conversions were performed:

'_exptl_absorpt_correction_type' value 'Numerical' changed to
'numerical' according to
/home/saulius/struct/CIF-dictionaries/cif_core.dic dictionary named
'cif_core.dic' version 2.4.1 from 2010-06-29.

Automatic conversion script
Id: cif_fix_values 1715 2011-07-08 13:25:40Z adriana 
;
_cod_database_code 1504546

loop_
_symmetry_equiv_pos_as_xyz
'x, y, z'
'-x, -y, -z'

loop_
_atom_site_label
_atom_site_type_symbol
_atom_site_fract_x
_atom_site_fract_y
_atom_site_fract_z
_atom_site_U_iso_or_equiv
_atom_site_adp_type
_atom_site_occupancy
_atom_site_symmetry_multiplicity
_atom_site_calc_flag
_atom_site_refinement_flags
Cl1 Cl 0.0692(3) 0.1457(2) 0.95167(18) 0.1935(17) Uani 1 1 d .
Cl2 Cl 0.0207(3) 0.0486(3) 1.08020(18) 0.213(2) Uani 1 1 d .
Cl3 Cl 0.1245(4) 0.1521(3) 1.0773(4) 0.294(3) Uani 1 1 d .
S1 S 0.31879(11) 0.88235(9) 1.03090(6) 0.0481(3) Uani 1 1 d .
S2 S 0.57223(11) 0.79522(8) 1.02980(6) 0.0472(3) Uani 1 1 d .
S3 S 0.36516(9) 1.01971(8) 0.92138(6) 0.0379(3) Uani 1 1 d .
S4 S 0.58308(9) 0.94286(7) 0.91573(6) 0.0367(3) Uani 1 1 d .
S5 S 1.00651(9) 0.45525(8) 0.68494(6) 0.0397(3) Uani 1 1 d .
S6 S 1.03882(10) 0.53000(8) 0.78905(7) 0.0450(3) Uani 1 1 d .
S7 S 1.02463(10) 0.59608(9) 0.56482(7) 0.0493(3) Uani 1 1 d .
S8 S 1.04646(11) 0.68775(9) 0.68971(8) 0.0560(4) Uani 1 1 d .
C1 C 0.3775(6) 0.4454(5) 0.5655(4) 0.086(2) Uani 1 1 d .
H1 H 0.3919 0.4741 0.5168 0.103 Uiso 1 1 calc R
H2 H 0.3401 0.4097 0.5665 0.103 Uiso 1 1 calc R
H3 H 0.4415 0.4097 0.5818 0.103 Uiso 1 1 calc R
C2 C 0.3144(5) 0.5110(4) 0.6140(3) 0.0654(16) Uani 1 1 d .
H4 H 0.2694 0.4878 0.6527 0.079 Uiso 1 1 calc R
H5 H 0.2707 0.5622 0.5865 0.079 Uiso 1 1 calc R
C3 C 0.3781(4) 0.5370(3) 0.6466(3) 0.0475(12) Uani 1 1 d .
H6 H 0.4233 0.4859 0.6730 0.057 Uiso 1 1 calc R
H7 H 0.4212 0.5624 0.6082 0.057 Uiso 1 1 calc R
C4 C 0.3119(4) 0.6007(3) 0.6968(2) 0.0457(12) Uani 1 1 d .
H8 H 0.2633 0.5774 0.7314 0.055 Uiso 1 1 calc R
H9 H 0.2719 0.6536 0.6688 0.055 Uiso 1 1 calc R
C5 C 0.3692(4) 0.6236(3) 0.7383(2) 0.0449(12) Uani 1 1 d .
H10 H 0.4078 0.5714 0.7677 0.054 Uiso 1 1 calc R
H11 H 0.4183 0.6466 0.7042 0.054 Uiso 1 1 calc R
C6 C 0.2974(4) 0.6889(3) 0.7863(2) 0.0464(12) Uani 1 1 d .
H12 H 0.2458 0.6670 0.8180 0.056 Uiso 1 1 calc R
H13 H 0.2615 0.7419 0.7563 0.056 Uiso 1 1 calc R
C7 C 0.3503(4) 0.7101(3) 0.8317(3) 0.0494(13) Uani 1 1 d .
H14 H 0.4026 0.7312 0.8001 0.059 Uiso 1 1 calc R
H15 H 0.3851 0.6574 0.8624 0.059 Uiso 1 1 calc R
C8 C 0.2777(4) 0.7768(3) 0.8787(2) 0.0459(12) Uani 1 1 d .
H16 H 0.2437 0.8299 0.8480 0.055 Uiso 1 1 calc R
H17 H 0.2247 0.7561 0.9099 0.055 Uiso 1 1 calc R
C9 C 0.3309(4) 0.7963(3) 0.9246(2) 0.0464(12) Uani 1 1 d .
H18 H 0.3600 0.7442 0.9581 0.056 Uiso 1 1 calc R
H19 H 0.3877 0.8122 0.8938 0.056 Uiso 1 1 calc R
C10 C 0.2613(4) 0.8671(3) 0.9667(2) 0.0464(12) Uani 1 1 d .
H20 H 0.1999 0.8548 0.9923 0.056 Uiso 1 1 calc R
H21 H 0.2397 0.9208 0.9331 0.056 Uiso 1 1 calc R
C11 C 0.6973(7) 0.3242(6) 0.5772(5) 0.110(3) Uani 1 1 d .
H22 H 0.6816 0.2772 0.6102 0.132 Uiso 1 1 calc R
H23 H 0.7411 0.3038 0.5332 0.132 Uiso 1 1 calc R
H24 H 0.6343 0.3699 0.5662 0.132 Uiso 1 1 calc R
C12 C 0.7507(6) 0.3572(5) 0.6107(4) 0.084(2) Uani 1 1 d .
H25 H 0.7984 0.3783 0.5728 0.100 Uiso 1 1 calc R
H26 H 0.7913 0.3095 0.6426 0.100 Uiso 1 1 calc R
C13 C 0.6803(4) 0.4282(3) 0.6532(3) 0.0494(13) Uani 1 1 d .
H27 H 0.6272 0.4097 0.6870 0.059 Uiso 1 1 calc R
H28 H 0.6462 0.4786 0.6202 0.059 Uiso 1 1 calc R
C14 C 0.7338(4) 0.4541(3) 0.6947(3) 0.0487(12) Uani 1 1 d .
H29 H 0.7701 0.4033 0.7264 0.058 Uiso 1 1 calc R
H30 H 0.7852 0.4747 0.6607 0.058 Uiso 1 1 calc R
C15 C 0.6635(4) 0.5225(3) 0.7391(2) 0.0433(11) Uani 1 1 d .
H31 H 0.6113 0.5025 0.7724 0.052 Uiso 1 1 calc R
H32 H 0.6284 0.5738 0.7073 0.052 Uiso 1 1 calc R
C16 C 0.7167(4) 0.5471(3) 0.7817(2) 0.0434(11) Uani 1 1 d .
H33 H 0.7625 0.5742 0.7483 0.052 Uiso 1 1 calc R
H34 H 0.7590 0.4948 0.8090 0.052 Uiso 1 1 calc R
C17 C 0.6438(4) 0.6077(3) 0.8332(3) 0.0468(12) Uani 1 1 d .
H35 H 0.5988 0.5801 0.8669 0.056 Uiso 1 1 calc R
H36 H 0.6006 0.6593 0.8059 0.056 Uiso 1 1 calc R
C18 C 0.6952(4) 0.6345(3) 0.8757(2) 0.0445(12) Uani 1 1 d .
H37 H 0.7362 0.5835 0.9049 0.053 Uiso 1 1 calc R
H38 H 0.7416 0.6610 0.8425 0.053 Uiso 1 1 calc R
C19 C 0.6181(4) 0.6971(3) 0.9241(2) 0.0460(12) Uani 1 1 d .
H39 H 0.5769 0.7476 0.8946 0.055 Uiso 1 1 calc R
H40 H 0.5717 0.6702 0.9570 0.055 Uiso 1 1 calc R
C20 C 0.6653(4) 0.7261(3) 0.9675(3) 0.0453(12) Uani 1 1 d .
H41 H 0.7077 0.7568 0.9347 0.054 Uiso 1 1 calc R
H42 H 0.7104 0.6755 0.9944 0.054 Uiso 1 1 calc R
C21 C 0.4106(4) 0.9200(3) 0.9738(2) 0.0381(11) Uani 1 1 d .
C22 C 0.5112(4) 0.8847(3) 0.9726(2) 0.0390(11) Uani 1 1 d .
C23 C 0.4844(3) 1.0233(3) 0.8754(2) 0.0328(9) Uani 1 1 d .
C24 C 0.4979(3) 1.0779(3) 0.8145(2) 0.0306(9) Uani 1 1 d .
C25 C 0.4107(3) 1.1434(3) 0.7836(2) 0.0309(9) Uani 1 1 d .
C26 C 0.3197(3) 1.1891(3) 0.8240(2) 0.0333(10) Uani 1 1 d .
H43 H 0.3103 1.1770 0.8745 0.040 Uiso 1 1 calc R
C27 C 0.2428(4) 1.2519(3) 0.7922(2) 0.0398(11) Uani 1 1 d .
H44 H 0.1800 1.2803 0.8208 0.048 Uiso 1 1 calc R
C28 C 0.2566(4) 1.2737(3) 0.7189(2) 0.0411(11) Uani 1 1 d .
H45 H 0.2048 1.3190 0.6972 0.049 Uiso 1 1 calc R
C29 C 0.3464(4) 1.2290(3) 0.6774(2) 0.0368(10) Uani 1 1 d .
H46 H 0.3560 1.2437 0.6270 0.044 Uiso 1 1 calc R
C30 C 0.4237(3) 1.1621(3) 0.7087(2) 0.0284(9) Uani 1 1 d .
C31 C 0.5176(3) 1.1099(3) 0.6664(2) 0.0317(9) Uani 1 1 d .
C32 C 0.6091(3) 1.0859(3) 0.6965(2) 0.0309(9) Uani 1 1 d .
C33 C 0.7046(3) 1.0784(3) 0.6541(2) 0.0392(11) Uani 1 1 d .
H47 H 0.7121 1.0883 0.6037 0.047 Uiso 1 1 calc R
C34 C 0.7877(4) 1.0571(3) 0.6839(3) 0.0444(12) Uani 1 1 d .
H48 H 0.8520 1.0517 0.6543 0.053 Uiso 1 1 calc R
C35 C 0.7770(4) 1.0437(3) 0.7572(3) 0.0428(11) Uani 1 1 d .
H49 H 0.8342 1.0289 0.7781 0.051 Uiso 1 1 calc R
C36 C 0.6826(4) 1.0518(3) 0.8004(2) 0.0370(10) Uani 1 1 d .
H50 H 0.6758 1.0432 0.8506 0.044 Uiso 1 1 calc R
C37 C 0.5985(3) 1.0722(3) 0.7711(2) 0.0303(9) Uani 1 1 d .
C38 C 0.5170(3) 1.0791(3) 0.6090(2) 0.0306(9) Uani 1 1 d .
C39 C 0.4242(3) 1.0971(3) 0.5867(2) 0.0330(10) Uani 1 1 d .
C40 C 0.6046(3) 1.0208(3) 0.5707(2) 0.0332(10) Uani 1 1 d .
C41 C 0.6718(3) 0.9700(3) 0.5374(2) 0.0329(9) Uani 1 1 d .
C42 C 0.7586(3) 0.9084(3) 0.5007(2) 0.0331(9) Uani 1 1 d .
C43 C 0.8534(4) 0.8849(3) 0.5175(2) 0.0413(11) Uani 1 1 d .
H51 H 0.8598 0.9102 0.5526 0.050 Uiso 1 1 calc R
C44 C 0.9385(4) 0.8254(3) 0.4839(3) 0.0435(11) Uani 1 1 d .
H52 H 1.0028 0.8094 0.4961 0.052 Uiso 1 1 calc R
C45 C 0.9291(4) 0.7892(3) 0.4323(2) 0.0441(12) Uani 1 1 d .
H53 H 0.9873 0.7488 0.4086 0.053 Uiso 1 1 calc R
C46 C 0.8356(3) 0.8116(3) 0.4150(2) 0.0391(11) Uani 1 1 d .
H54 H 0.8302 0.7861 0.3797 0.047 Uiso 1 1 calc R
C47 C 0.7490(3) 0.8710(3) 0.4487(2) 0.0324(9) Uani 1 1 d .
C48 C 0.6525(3) 0.8919(3) 0.4313(2) 0.0313(9) Uani 1 1 d .
C49 C 0.0543(4) 0.9182(4) 0.5843(3) 0.0705(18) Uani 1 1 d .
H55 H 0.0242 0.8883 0.6275 0.085 Uiso 1 1 calc R
H56 H 0.0081 0.9421 0.5504 0.085 Uiso 1 1 calc R
H57 H 0.0657 0.9642 0.5966 0.085 Uiso 1 1 calc R
C50 C 0.1545(4) 0.8563(4) 0.5511(3) 0.0533(14) Uani 1 1 d .
H58 H 0.1510 0.7990 0.5612 0.064 Uiso 1 1 calc R
H59 H 0.1656 0.8739 0.4989 0.064 Uiso 1 1 calc R
C51 C 0.2437(4) 0.8514(3) 0.5784(2) 0.0439(11) Uani 1 1 d .
H60 H 0.2312 0.8350 0.6308 0.053 Uiso 1 1 calc R
H61 H 0.2469 0.9088 0.5679 0.053 Uiso 1 1 calc R
C52 C 0.3456(4) 0.7896(3) 0.5478(2) 0.0418(11) Uani 1 1 d .
H62 H 0.3582 0.8052 0.4953 0.050 Uiso 1 1 calc R
H63 H 0.3435 0.7318 0.5592 0.050 Uiso 1 1 calc R
C53 C 0.4335(4) 0.7881(3) 0.5758(2) 0.0403(11) Uani 1 1 d .
H64 H 0.4385 0.8450 0.5616 0.048 Uiso 1 1 calc R
H65 H 0.4187 0.7764 0.6285 0.048 Uiso 1 1 calc R
C54 C 0.5347(4) 0.7223(3) 0.5489(2) 0.0387(11) Uani 1 1 d .
H66 H 0.5491 0.7336 0.4963 0.046 Uiso 1 1 calc R
H67 H 0.5299 0.6653 0.5635 0.046 Uiso 1 1 calc R
C55 C 0.6229(4) 0.7209(3) 0.5762(2) 0.0381(10) Uani 1 1 d .
H68 H 0.6262 0.7784 0.5631 0.046 Uiso 1 1 calc R
H69 H 0.6096 0.7075 0.6288 0.046 Uiso 1 1 calc R
C56 C 0.7253(4) 0.6569(3) 0.5472(2) 0.0411(11) Uani 1 1 d .
H70 H 0.7219 0.5994 0.5599 0.049 Uiso 1 1 calc R
H71 H 0.7391 0.6706 0.4946 0.049 Uiso 1 1 calc R
C57 C 0.8128(4) 0.6552(3) 0.5752(2) 0.0387(11) Uani 1 1 d .
H72 H 0.8004 0.6399 0.6277 0.046 Uiso 1 1 calc R
H73 H 0.8159 0.7127 0.5633 0.046 Uiso 1 1 calc R
C58 C 0.9138(4) 0.5919(3) 0.5438(2) 0.0442(12) Uani 1 1 d .
H74 H 0.9206 0.6022 0.4914 0.053 Uiso 1 1 calc R
H75 H 0.9131 0.5338 0.5613 0.053 Uiso 1 1 calc R
C59 C 0.0773(4) 1.0099(4) 0.7299(4) 0.0682(17) Uani 1 1 d .
H76 H 0.0606 1.0537 0.6884 0.082 Uiso 1 1 calc R
H77 H 0.0177 1.0194 0.7685 0.082 Uiso 1 1 calc R
H78 H 0.0975 0.9536 0.7170 0.082 Uiso 1 1 calc R
C60 C 0.1646(4) 1.0143(4) 0.7545(3) 0.0525(13) Uani 1 1 d .
H79 H 0.1605 1.0740 0.7440 0.063 Uiso 1 1 calc R
H80 H 0.1571 0.9965 0.8068 0.063 Uiso 1 1 calc R
C61 C 0.2686(4) 0.9582(3) 0.7188(2) 0.0433(11) Uani 1 1 d .
H81 H 0.2704 0.8995 0.7260 0.052 Uiso 1 1 calc R
H82 H 0.2780 0.9791 0.6670 0.052 Uiso 1 1 calc R
C62 C 0.3552(4) 0.9565(3) 0.7466(2) 0.0415(11) Uani 1 1 d .
H83 H 0.3430 0.9399 0.7990 0.050 Uiso 1 1 calc R
H84 H 0.3566 1.0145 0.7360 0.050 Uiso 1 1 calc R
C63 C 0.4589(4) 0.8951(3) 0.7149(2) 0.0398(11) Uani 1 1 d .
H85 H 0.4557 0.8380 0.7220 0.048 Uiso 1 1 calc R
H86 H 0.4734 0.9143 0.6629 0.048 Uiso 1 1 calc R
C64 C 0.5458(4) 0.8877(3) 0.7468(2) 0.0401(11) Uani 1 1 d .
H87 H 0.5486 0.9449 0.7400 0.048 Uiso 1 1 calc R
H88 H 0.5317 0.8679 0.7986 0.048 Uiso 1 1 calc R
C65 C 0.6482(4) 0.8278(3) 0.7149(2) 0.0406(11) Uani 1 1 d .
H89 H 0.6470 0.7697 0.7250 0.049 Uiso 1 1 calc R
H90 H 0.6599 0.8449 0.6626 0.049 Uiso 1 1 calc R
C66 C 0.7358(4) 0.8253(3) 0.7423(2) 0.0439(11) Uani 1 1 d .
H91 H 0.7243 0.8088 0.7947 0.053 Uiso 1 1 calc R
H92 H 0.7386 0.8829 0.7313 0.053 Uiso 1 1 calc R
C67 C 0.8372(4) 0.7626(3) 0.7094(3) 0.0443(12) Uani 1 1 d .
H93 H 0.8318 0.7062 0.7174 0.053 Uiso 1 1 calc R
H94 H 0.8499 0.7816 0.6574 0.053 Uiso 1 1 calc R
C68 C 0.9267(4) 0.7528(3) 0.7384(3) 0.0500(13) Uani 1 1 d .
H95 H 0.9188 0.7264 0.7891 0.060 Uiso 1 1 calc R
H96 H 0.9278 0.8097 0.7359 0.060 Uiso 1 1 calc R
C69 C 1.0163(3) 0.5559(3) 0.6558(2) 0.0413(11) Uani 1 1 d .
C70 C 1.0290(4) 0.5908(3) 0.7040(3) 0.0425(11) Uani 1 1 d .
C71 C 1.0038(3) 0.4496(3) 0.7763(2) 0.0354(10) Uani 1 1 d .
C72 C 0.9769(3) 0.3934(3) 0.8297(2) 0.0352(10) Uani 1 1 d .
C73 C 0.9382(3) 0.3322(3) 0.8191(2) 0.0342(10) Uani 1 1 d .
C74 C 0.9799(4) 0.2856(3) 0.7632(2) 0.0400(11) Uani 1 1 d .
H97 H 1.0365 0.2926 0.7291 0.048 Uiso 1 1 calc R
C75 C 0.9402(4) 0.2294(3) 0.7567(3) 0.0474(12) Uani 1 1 d .
H98 H 0.9694 0.1983 0.7179 0.057 Uiso 1 1 calc R
C76 C 0.8580(4) 0.2177(3) 0.8060(3) 0.0477(12) Uani 1 1 d .
H99 H 0.8309 0.1788 0.8013 0.057 Uiso 1 1 calc R
C77 C 0.8162(4) 0.2631(3) 0.8620(2) 0.0422(11) Uani 1 1 d .
H100 H 0.7597 0.2553 0.8957 0.051 Uiso 1 1 calc R
C78 C 0.8546(3) 0.3201(3) 0.8704(2) 0.0366(10) Uani 1 1 d .
C79 C 0.8143(3) 0.3678(3) 0.9305(2) 0.0353(10) Uani 1 1 d .
C80 C 0.8921(3) 0.3796(3) 0.9564(2) 0.0367(10) Uani 1 1 d .
C81 C 0.8910(4) 0.3739(3) 1.0278(2) 0.0433(11) Uani 1 1 d .
H101 H 0.8361 0.3645 1.0624 0.052 Uiso 1 1 calc R
C82 C 0.9670(4) 0.3816(3) 1.0497(3) 0.0501(13) Uani 1 1 d .
H102 H 0.9650 0.3770 1.0990 0.060 Uiso 1 1 calc R
C83 C 1.0473(4) 0.3961(3) 0.9993(3) 0.0499(13) Uani 1 1 d .
H103 H 1.0994 0.4030 1.0141 0.060 Uiso 1 1 calc R
C84 C 1.0511(4) 0.4004(3) 0.9279(3) 0.0422(11) Uani 1 1 d .
H104 H 1.1070 0.4088 0.8939 0.051 Uiso 1 1 calc R
C85 C 0.9746(3) 0.3926(3) 0.9052(2) 0.0360(10) Uani 1 1 d .
C86 C 0.7121(4) 0.4037(3) 0.9576(2) 0.0374(10) Uani 1 1 d .
C87 C 0.6740(3) 0.4567(3) 1.0117(2) 0.0389(11) Uani 1 1 d .
C88 C 0.6362(4) 0.3974(3) 0.9294(2) 0.0367(10) Uani 1 1 d .
C89 C 0.5705(4) 0.3957(3) 0.9057(2) 0.0379(11) Uani 1 1 d .
C90 C 0.4963(4) 0.3917(3) 0.8741(2) 0.0390(11) Uani 1 1 d .
C91 C 0.5259(5) 0.3390(3) 0.8226(2) 0.0492(13) Uani 1 1 d .
H105 H 0.5954 0.3049 0.8092 0.059 Uiso 1 1 calc R
C92 C 0.4528(6) 0.3369(4) 0.7912(3) 0.0616(17) Uani 1 1 d .
H106 H 0.4728 0.3006 0.7568 0.074 Uiso 1 1 calc R
C93 C 0.3523(5) 0.3867(4) 0.8095(3) 0.0601(16) Uani 1 1 d .
H107 H 0.3034 0.3856 0.7870 0.072 Uiso 1 1 calc R
C94 C 0.3225(4) 0.4379(4) 0.8599(2) 0.0480(13) Uani 1 1 d .
H108 H 0.2527 0.4716 0.8725 0.058 Uiso 1 1 calc R
C95 C 0.3930(4) 0.4416(3) 0.8932(2) 0.0392(11) Uani 1 1 d .
C96 C 0.3591(4) 0.4964(3) 0.9454(2) 0.0395(11) Uani 1 1 d .
C97 C 0.0976(9) 0.0991(8) 1.0319(5) 0.138(4) Uani 1 1 d .
H109 H 0.1638 0.0514 1.0207 0.166 Uiso 1 1 calc R

loop_
_atom_site_aniso_label
_atom_site_aniso_U_11
_atom_site_aniso_U_22
_atom_site_aniso_U_33
_atom_site_aniso_U_23
_atom_site_aniso_U_13
_atom_site_aniso_U_12
Cl1 0.155(3) 0.173(3) 0.161(3) 0.069(2) -0.042(2) -0.017(2)
Cl2 0.136(3) 0.350(6) 0.152(3) 0.046(3) -0.014(2) -0.144(4)
Cl3 0.325(6) 0.132(3) 0.502(9) -0.099(4) -0.255(7) -0.022(4)
S1 0.0699(9) 0.0552(8) 0.0311(6) 0.0005(5) -0.0116(5) -0.0377(7)
S2 0.0706(9) 0.0357(7) 0.0357(6) 0.0013(5) -0.0219(6) -0.0166(6)
S3 0.0433(7) 0.0397(7) 0.0315(5) -0.0025(5) -0.0092(5) -0.0166(5)
S4 0.0441(7) 0.0346(6) 0.0333(5) -0.0015(4) -0.0156(5) -0.0133(5)
S5 0.0367(6) 0.0379(7) 0.0393(6) -0.0024(5) -0.0082(5) -0.0102(5)
S6 0.0458(7) 0.0465(7) 0.0470(7) -0.0021(5) -0.0124(5) -0.0221(6)
S7 0.0390(7) 0.0540(8) 0.0458(7) 0.0061(6) -0.0078(5) -0.0162(6)
S8 0.0456(8) 0.0457(8) 0.0774(9) 0.0007(7) -0.0102(7) -0.0241(7)
C1 0.100(6) 0.086(5) 0.084(5) -0.039(4) -0.017(4) -0.034(5)
C2 0.070(4) 0.074(4) 0.062(4) -0.027(3) -0.012(3) -0.028(3)
C3 0.046(3) 0.044(3) 0.052(3) -0.011(2) -0.010(2) -0.014(2)
C4 0.052(3) 0.045(3) 0.040(3) -0.004(2) -0.008(2) -0.020(3)
C5 0.052(3) 0.046(3) 0.041(3) 0.000(2) -0.013(2) -0.023(2)
C6 0.058(3) 0.052(3) 0.031(2) 0.000(2) -0.011(2) -0.025(3)
C7 0.065(4) 0.051(3) 0.044(3) 0.003(2) -0.018(2) -0.034(3)
C8 0.062(3) 0.049(3) 0.040(3) 0.005(2) -0.018(2) -0.035(3)
C9 0.067(4) 0.045(3) 0.040(3) 0.000(2) -0.021(2) -0.029(3)
C10 0.057(3) 0.049(3) 0.043(3) 0.004(2) -0.019(2) -0.028(3)
C11 0.134(8) 0.102(7) 0.118(7) -0.049(5) -0.049(6) -0.032(6)
C12 0.084(5) 0.103(6) 0.074(4) -0.041(4) -0.015(4) -0.029(4)
C13 0.056(3) 0.055(3) 0.040(3) -0.007(2) -0.009(2) -0.024(3)
C14 0.043(3) 0.053(3) 0.049(3) -0.007(2) -0.007(2) -0.017(3)
C15 0.046(3) 0.040(3) 0.041(2) -0.005(2) -0.007(2) -0.015(2)
C16 0.043(3) 0.041(3) 0.042(3) -0.005(2) -0.007(2) -0.014(2)
C17 0.046(3) 0.039(3) 0.050(3) -0.005(2) -0.008(2) -0.012(2)
C18 0.048(3) 0.039(3) 0.045(3) -0.002(2) -0.009(2) -0.017(2)
C19 0.059(3) 0.034(3) 0.042(3) -0.005(2) -0.012(2) -0.013(2)
C20 0.051(3) 0.033(3) 0.051(3) -0.004(2) -0.018(2) -0.011(2)
C21 0.061(3) 0.038(3) 0.023(2) -0.0056(18) -0.0103(19) -0.023(2)
C22 0.055(3) 0.034(3) 0.030(2) -0.0072(18) -0.013(2) -0.015(2)
C23 0.044(3) 0.028(2) 0.030(2) -0.0072(17) -0.0140(18) -0.011(2)
C24 0.034(2) 0.030(2) 0.029(2) -0.0067(17) -0.0111(17) -0.0094(19)
C25 0.038(2) 0.025(2) 0.032(2) -0.0043(17) -0.0108(18) -0.0117(19)
C26 0.045(3) 0.029(2) 0.028(2) -0.0072(17) -0.0093(18) -0.013(2)
C27 0.041(3) 0.033(2) 0.044(3) -0.010(2) -0.011(2) -0.008(2)
C28 0.042(3) 0.033(3) 0.047(3) -0.006(2) -0.018(2) -0.007(2)
C29 0.043(3) 0.033(2) 0.035(2) -0.0048(18) -0.0113(19) -0.013(2)
C30 0.031(2) 0.027(2) 0.028(2) -0.0024(16) -0.0096(16) -0.0103(18)
C31 0.036(2) 0.031(2) 0.029(2) 0.0008(17) -0.0094(17) -0.0138(19)
C32 0.037(2) 0.029(2) 0.032(2) -0.0013(17) -0.0125(17) -0.0163(19)
C33 0.038(3) 0.043(3) 0.038(2) -0.003(2) -0.0063(19) -0.020(2)
C34 0.035(3) 0.052(3) 0.052(3) -0.013(2) -0.008(2) -0.018(2)
C35 0.041(3) 0.044(3) 0.053(3) -0.004(2) -0.020(2) -0.020(2)
C36 0.043(3) 0.039(3) 0.036(2) -0.0070(19) -0.0147(19) -0.017(2)
C37 0.037(2) 0.023(2) 0.032(2) -0.0005(16) -0.0115(17) -0.0118(18)
C38 0.036(2) 0.029(2) 0.027(2) 0.0001(16) -0.0099(17) -0.0113(19)
C39 0.040(3) 0.032(2) 0.026(2) -0.0050(17) -0.0082(18) -0.010(2)
C40 0.036(2) 0.036(2) 0.029(2) 0.0019(18) -0.0109(18) -0.015(2)
C41 0.036(2) 0.035(2) 0.031(2) -0.0023(18) -0.0133(18) -0.014(2)
C42 0.032(2) 0.035(2) 0.031(2) -0.0004(17) -0.0091(17) -0.0121(19)
C43 0.039(3) 0.044(3) 0.042(2) -0.009(2) -0.013(2) -0.012(2)
C44 0.031(3) 0.050(3) 0.051(3) -0.004(2) -0.010(2) -0.018(2)
C45 0.035(3) 0.048(3) 0.038(2) -0.005(2) -0.0072(19) -0.005(2)
C46 0.037(3) 0.042(3) 0.034(2) -0.006(2) -0.0049(19) -0.012(2)
C47 0.037(2) 0.036(2) 0.0237(19) 0.0015(17) -0.0071(17) -0.015(2)
C48 0.037(2) 0.029(2) 0.026(2) -0.0048(16) -0.0052(17) -0.0101(19)
C49 0.038(3) 0.100(5) 0.086(4) -0.038(4) -0.008(3) -0.027(3)
C50 0.038(3) 0.075(4) 0.055(3) -0.014(3) -0.006(2) -0.028(3)
C51 0.042(3) 0.050(3) 0.043(3) -0.003(2) -0.011(2) -0.020(2)
C52 0.047(3) 0.047(3) 0.039(2) -0.002(2) -0.011(2) -0.025(2)
C53 0.050(3) 0.038(3) 0.036(2) 0.0020(19) -0.015(2) -0.020(2)
C54 0.044(3) 0.041(3) 0.033(2) -0.0037(19) -0.0108(19) -0.016(2)
C55 0.048(3) 0.036(3) 0.033(2) 0.0000(19) -0.0126(19) -0.018(2)
C56 0.044(3) 0.039(3) 0.038(2) -0.004(2) -0.013(2) -0.011(2)
C57 0.046(3) 0.041(3) 0.030(2) 0.0004(19) -0.0125(19) -0.018(2)
C58 0.044(3) 0.044(3) 0.039(2) -0.004(2) -0.012(2) -0.010(2)
C59 0.049(4) 0.058(4) 0.102(5) -0.021(3) -0.020(3) -0.017(3)
C60 0.047(3) 0.049(3) 0.060(3) -0.008(3) -0.012(2) -0.017(3)
C61 0.056(3) 0.042(3) 0.037(2) 0.001(2) -0.013(2) -0.024(2)
C62 0.051(3) 0.041(3) 0.035(2) -0.004(2) -0.010(2) -0.019(2)
C63 0.051(3) 0.037(3) 0.036(2) -0.0034(19) -0.010(2) -0.021(2)
C64 0.050(3) 0.037(3) 0.039(2) -0.007(2) -0.013(2) -0.018(2)
C65 0.054(3) 0.034(3) 0.037(2) -0.0050(19) -0.012(2) -0.017(2)
C66 0.051(3) 0.039(3) 0.043(3) -0.003(2) -0.015(2) -0.016(2)
C67 0.045(3) 0.045(3) 0.044(3) -0.009(2) -0.007(2) -0.016(2)
C68 0.050(3) 0.040(3) 0.064(3) -0.006(2) -0.019(3) -0.017(2)
C69 0.028(2) 0.041(3) 0.047(3) 0.003(2) -0.0071(19) -0.011(2)
C70 0.032(3) 0.043(3) 0.049(3) -0.001(2) -0.009(2) -0.013(2)
C71 0.026(2) 0.036(3) 0.039(2) -0.0044(19) -0.0080(17) -0.0057(19)
C72 0.028(2) 0.034(2) 0.037(2) -0.0016(18) -0.0066(18) -0.0072(19)
C73 0.036(2) 0.030(2) 0.033(2) -0.0042(18) -0.0110(18) -0.0062(19)
C74 0.041(3) 0.031(2) 0.042(2) -0.0055(19) -0.003(2) -0.011(2)
C75 0.059(3) 0.036(3) 0.044(3) -0.013(2) -0.002(2) -0.016(2)
C76 0.056(3) 0.038(3) 0.050(3) -0.005(2) -0.009(2) -0.021(3)
C77 0.048(3) 0.035(3) 0.043(3) -0.005(2) -0.008(2) -0.015(2)
C78 0.036(3) 0.031(2) 0.034(2) -0.0024(18) -0.0076(18) -0.004(2)
C79 0.038(3) 0.035(2) 0.031(2) 0.0025(18) -0.0068(18) -0.015(2)
C80 0.039(3) 0.030(2) 0.038(2) -0.0049(18) -0.0093(19) -0.008(2)
C81 0.045(3) 0.043(3) 0.038(2) 0.000(2) -0.011(2) -0.014(2)
C82 0.058(3) 0.044(3) 0.046(3) -0.007(2) -0.021(2) -0.009(3)
C83 0.045(3) 0.053(3) 0.056(3) -0.004(2) -0.025(2) -0.016(3)
C84 0.034(3) 0.041(3) 0.050(3) -0.004(2) -0.012(2) -0.011(2)
C85 0.035(2) 0.034(2) 0.036(2) -0.0008(18) -0.0127(18) -0.008(2)
C86 0.038(3) 0.039(3) 0.033(2) 0.0015(19) -0.0054(18) -0.016(2)
C87 0.034(3) 0.049(3) 0.033(2) -0.002(2) -0.0021(18) -0.020(2)
C88 0.039(3) 0.037(3) 0.031(2) -0.0006(18) -0.0034(19) -0.015(2)
C89 0.045(3) 0.039(3) 0.030(2) -0.0070(19) 0.0034(19) -0.020(2)
C90 0.054(3) 0.042(3) 0.029(2) -0.0056(19) -0.002(2) -0.029(2)
C91 0.071(4) 0.045(3) 0.037(2) -0.004(2) -0.005(2) -0.032(3)
C92 0.115(6) 0.055(4) 0.038(3) -0.006(2) -0.011(3) -0.056(4)
C93 0.083(5) 0.076(4) 0.045(3) 0.000(3) -0.019(3) -0.054(4)
C94 0.052(3) 0.062(4) 0.043(3) 0.000(2) -0.014(2) -0.036(3)
C95 0.051(3) 0.045(3) 0.031(2) -0.0039(19) -0.003(2) -0.031(2)
C96 0.039(3) 0.050(3) 0.036(2) 0.000(2) -0.0056(19) -0.026(2)
C97 0.151(10) 0.153(10) 0.119(8) 0.001(7) -0.012(7) -0.084(8)

loop_
_atom_type_symbol
_atom_type_description
_atom_type_scat_dispersion_real
_atom_type_scat_dispersion_imag
_atom_type_scat_source
C C 0.0033 0.0016 'International Tables Vol C Tables 4.2.6.8 and 6.1.1.4'
H H 0.0000 0.0000 'International Tables Vol C Tables 4.2.6.8 and 6.1.1.4'
S S 0.1246 0.1234 'International Tables Vol C Tables 4.2.6.8 and 6.1.1.4'
Cl Cl 0.1484 0.1585 'International Tables Vol C Tables 4.2.6.8 and 6.1.1.4'

loop_
_geom_angle_atom_site_label_1
_geom_angle_atom_site_label_2
_geom_angle_atom_site_label_3
_geom_angle
_geom_angle_site_symmetry_1
C21 S1 C10 100.8(2) .
C22 S2 C20 102.0(2) .
C21 S3 C23 97.0(2) .
C22 S4 C23 97.6(2) .
C69 S5 C71 96.9(2) .
C70 S6 C71 96.9(2) .
C69 S7 C58 103.7(2) .
C70 S8 C68 101.1(2) .
C1 C2 C3 113.1(5) .
C4 C3 C2 111.4(4) .
C3 C4 C5 115.2(4) .
C6 C5 C4 111.8(4) .
C5 C6 C7 113.8(4) .
C6 C7 C8 113.3(4) .
C9 C8 C7 112.8(4) .
C10 C9 C8 113.1(4) .
C9 C10 S1 113.9(4) .
C11 C12 C13 114.1(6) .
C12 C13 C14 113.9(5) .
C15 C14 C13 114.0(4) .
C14 C15 C16 114.0(4) .
C15 C16 C17 113.4(4) .
C16 C17 C18 114.5(4) .
C19 C18 C17 111.6(4) .
C20 C19 C18 113.8(4) .
C19 C20 S2 113.4(4) .
C22 C21 S1 126.1(4) .
C22 C21 S3 117.1(4) .
S1 C21 S3 116.4(3) .
C21 C22 S2 125.8(4) .
C21 C22 S4 115.7(3) .
S2 C22 S4 117.9(3) .
C24 C23 S4 124.9(4) .
C24 C23 S3 123.9(3) .
S4 C23 S3 111.0(2) .
C23 C24 C37 123.3(4) .
C23 C24 C25 121.6(4) .
C37 C24 C25 114.9(3) .
C26 C25 C30 118.8(4) .
C26 C25 C24 123.8(4) .
C30 C25 C24 117.3(4) .
C27 C26 C25 121.2(4) .
C26 C27 C28 120.5(4) .
C29 C28 C27 119.4(4) .
C28 C29 C30 120.9(4) .
C29 C30 C25 119.1(4) .
C29 C30 C31 122.4(4) .
C25 C30 C31 118.5(4) .
C38 C31 C30 122.0(4) .
C38 C31 C32 123.8(4) .
C30 C31 C32 113.8(4) .
C33 C32 C37 118.9(4) .
C33 C32 C31 122.9(4) .
C37 C32 C31 118.1(4) .
C34 C33 C32 121.3(4) .
C33 C34 C35 119.6(4) .
C34 C35 C36 120.1(4) .
C37 C36 C35 120.9(4) .
C36 C37 C32 119.1(4) .
C36 C37 C24 123.0(4) .
C32 C37 C24 117.9(4) .
C31 C38 C40 124.2(4) .
C31 C38 C39 121.6(4) .
C40 C38 C39 113.9(4) .
C48 C39 C38 177.0(5) 2_676
C41 C40 C38 174.4(5) .
C40 C41 C42 175.2(5) .
C43 C42 C47 119.6(4) .
C43 C42 C41 119.3(4) .
C47 C42 C41 121.1(4) .
C44 C43 C42 121.0(4) .
C43 C44 C45 119.3(5) .
C46 C45 C44 120.5(4) .
C45 C46 C47 120.8(4) .
C46 C47 C42 118.7(4) .
C46 C47 C48 120.1(4) .
C42 C47 C48 121.2(4) .
C39 C48 C47 173.8(5) 2_676
C51 C50 C49 113.0(5) .
C50 C51 C52 115.3(4) .
C51 C52 C53 113.4(4) .
C54 C53 C52 113.4(4) .
C53 C54 C55 113.7(4) .
C56 C55 C54 113.9(4) .
C57 C56 C55 113.6(4) .
C56 C57 C58 111.9(4) .
C57 C58 S7 114.8(3) .
C61 C60 C59 112.9(5) .
C62 C61 C60 113.6(4) .
C61 C62 C63 113.7(4) .
C64 C63 C62 114.1(4) .
C65 C64 C63 114.0(4) .
C66 C65 C64 114.2(4) .
C65 C66 C67 112.1(4) .
C68 C67 C66 114.6(4) .
C67 C68 S8 112.4(4) .
C70 C69 S7 124.9(4) .
C70 C69 S5 116.6(4) .
S7 C69 S5 118.0(3) .
C69 C70 S8 126.9(4) .
C69 C70 S6 116.8(4) .
S8 C70 S6 116.2(3) .
C72 C71 S6 123.8(4) .
C72 C71 S5 125.3(4) .
S6 C71 S5 110.9(2) .
C71 C72 C73 123.1(4) .
C71 C72 C85 122.8(4) .
C73 C72 C85 113.8(4) .
C74 C73 C78 119.0(4) .
C74 C73 C72 123.8(4) .
C78 C73 C72 117.1(4) .
C75 C74 C73 120.8(4) .
C74 C75 C76 120.8(5) .
C77 C76 C75 119.1(5) .
C76 C77 C78 121.6(5) .
C77 C78 C73 118.7(4) .
C77 C78 C79 123.3(4) .
C73 C78 C79 118.0(4) .
C86 C79 C78 123.3(4) .
C86 C79 C80 122.3(4) .
C78 C79 C80 114.3(4) .
C81 C80 C85 118.9(4) .
C81 C80 C79 123.5(4) .
C85 C80 C79 117.5(4) .
C82 C81 C80 121.6(5) .
C81 C82 C83 119.5(5) .
C84 C83 C82 120.0(5) .
C83 C84 C85 120.9(5) .
C84 C85 C80 119.0(4) .
C84 C85 C72 123.1(4) .
C80 C85 C72 117.9(4) .
C79 C86 C88 122.5(4) .
C79 C86 C87 122.3(4) .
C88 C86 C87 115.0(4) .
C96 C87 C86 177.2(5) 2_667
C89 C88 C86 177.3(5) .
C88 C89 C90 176.7(5) .
C91 C90 C95 119.2(5) .
C91 C90 C89 120.3(5) .
C95 C90 C89 120.5(4) .
C92 C91 C90 119.6(5) .
C93 C92 C91 120.8(5) .
C94 C93 C92 120.0(5) .
C93 C94 C95 121.2(5) .
C94 C95 C90 119.1(5) .
C94 C95 C96 119.6(5) .
C90 C95 C96 121.4(4) .
C87 C96 C95 176.8(5) 2_667
Cl3 C97 Cl2 114.2(7) .
Cl3 C97 Cl1 118.5(7) .
Cl2 C97 Cl1 112.5(7) .

loop_
_geom_bond_atom_site_label_1
_geom_bond_atom_site_label_2
_geom_bond_distance
_geom_bond_site_symmetry_2
Cl1 C97 1.669(10) .
Cl2 C97 1.669(10) .
Cl3 C97 1.650(11) .
S1 C21 1.752(5) .
S1 C10 1.823(5) .
S2 C22 1.744(5) .
S2 C20 1.820(5) .
S3 C21 1.752(5) .
S3 C23 1.763(5) .
S4 C22 1.757(5) .
S4 C23 1.763(4) .
S5 C69 1.760(5) .
S5 C71 1.773(4) .
S6 C70 1.757(5) .
S6 C71 1.771(5) .
S7 C69 1.749(5) .
S7 C58 1.821(5) .
S8 C70 1.756(5) .
S8 C68 1.818(5) .
C1 C2 1.511(8) .
C2 C3 1.524(7) .
C3 C4 1.518(7) .
C4 C5 1.533(7) .
C5 C6 1.524(7) .
C6 C7 1.526(7) .
C7 C8 1.528(7) .
C8 C9 1.519(6) .
C9 C10 1.509(7) .
C11 C12 1.492(9) .
C12 C13 1.519(8) .
C13 C14 1.524(7) .
C14 C15 1.510(7) .
C15 C16 1.521(7) .
C16 C17 1.522(6) .
C17 C18 1.524(7) .
C18 C19 1.520(7) .
C19 C20 1.517(7) .
C21 C22 1.346(7) .
C23 C24 1.361(6) .
C24 C37 1.474(6) .
C24 C25 1.482(6) .
C25 C26 1.390(6) .
C25 C30 1.411(5) .
C26 C27 1.378(6) .
C27 C28 1.384(6) .
C28 C29 1.384(6) .
C29 C30 1.404(6) .
C30 C31 1.470(6) .
C31 C38 1.374(6) .
C31 C32 1.478(6) .
C32 C33 1.402(6) .
C32 C37 1.410(5) .
C33 C34 1.373(6) .
C34 C35 1.384(6) .
C35 C36 1.392(6) .
C36 C37 1.384(6) .
C38 C40 1.431(6) .
C38 C39 1.436(6) .
C39 C48 1.201(6) 2_676
C40 C41 1.189(6) .
C41 C42 1.439(6) .
C42 C43 1.393(6) .
C42 C47 1.410(6) .
C43 C44 1.383(7) .
C44 C45 1.388(7) .
C45 C46 1.382(6) .
C46 C47 1.394(6) .
C47 C48 1.429(6) .
C48 C39 1.201(6) 2_676
C49 C50 1.514(8) .
C50 C51 1.511(6) .
C51 C52 1.511(7) .
C52 C53 1.528(6) .
C53 C54 1.514(7) .
C54 C55 1.523(6) .
C55 C56 1.523(6) .
C56 C57 1.518(6) .
C57 C58 1.520(7) .
C59 C60 1.527(7) .
C60 C61 1.526(7) .
C61 C62 1.504(7) .
C62 C63 1.531(7) .
C63 C64 1.520(6) .
C64 C65 1.510(7) .
C65 C66 1.508(7) .
C66 C67 1.528(7) .
C67 C68 1.505(7) .
C69 C70 1.340(7) .
C71 C72 1.346(6) .
C72 C73 1.478(6) .
C72 C85 1.479(6) .
C73 C74 1.387(6) .
C73 C78 1.422(6) .
C74 C75 1.376(7) .
C75 C76 1.387(7) .
C76 C77 1.377(7) .
C77 C78 1.390(6) .
C78 C79 1.469(6) .
C79 C86 1.379(6) .
C79 C80 1.476(6) .
C80 C81 1.386(6) .
C80 C85 1.413(6) .
C81 C82 1.366(7) .
C82 C83 1.392(7) .
C83 C84 1.380(7) .
C84 C85 1.384(6) .
C86 C88 1.427(6) .
C86 C87 1.433(7) .
C87 C96 1.191(6) 2_667
C88 C89 1.195(6) .
C89 C90 1.428(7) .
C90 C91 1.402(6) .
C90 C95 1.407(7) .
C91 C92 1.395(8) .
C92 C93 1.374(9) .
C93 C94 1.366(8) .
C94 C95 1.400(6) .
C95 C96 1.429(7) .
C96 C87 1.191(6) 2_667
